data_2105049
loop_
_publ_author_name
'Pavlyuk, Volodymyr'
'Chumak, Ihor'
'Ehrenberg, Helmut'

_publ_section_title
;
 Polymorphism of Li~2~Zn~3~
;
_journal_coeditor_code BP5039
_journal_issue 1
_journal_name_full 'Acta Crystallographica Section B'
_journal_page_first 34
_journal_page_last 39
_journal_paper_doi 10.1107/S0108768111053493
_journal_volume 68
_journal_year 2012
_chemical_formula_moiety 'Li0.63 Zn0.87'
_chemical_formula_sum 'Li0.63 Zn0.87'
_chemical_formula_weight 61.46
_space_group_IT_number 166
_symmetry_cell_setting trigonal
_symmetry_space_group_name_Hall '-R 3 2"'
_symmetry_space_group_name_H-M 'R -3 m :H'
_atom_sites_solution_primary direct
_atom_sites_solution_secondary difmap
_audit_creation_method SHELXL-97
_cell_angle_alpha 90.00
_cell_angle_beta 90.00
_cell_angle_gamma 120.00
_cell_formula_units_Z 14
_cell_length_a 4.386(4)
_cell_length_b 4.386(4)
_cell_length_c 18.738(18)
_cell_measurement_reflns_used 922
_cell_measurement_temperature 296(2)
_cell_measurement_theta_max 31.48
_cell_measurement_theta_min 3.26
_cell_volume 312.2(5)
_computing_cell_refinement 'SAINT (Bruker, 2004)'
_computing_data_collection 'APEX2 (Bruker, 2004)'
_computing_data_reduction 'SAINT (Bruker, 2004)'
_computing_molecular_graphics 'Diamond (Brandenburg, 1999)'
_computing_publication_material 'SHELX-97 (Sheldrick, 1997)'
_computing_structure_refinement 'SHELXTL (Sheldrick, 2008)'
_computing_structure_solution 'SHELXTL (Sheldrick, 2008)'
_diffrn_ambient_temperature 296(2)
_diffrn_detector_area_resol_mean 25
_diffrn_measured_fraction_theta_full 1.000
_diffrn_measured_fraction_theta_max 1.000
_diffrn_measurement_device_type 'Bruker Kappa APEXII CCD area-detector'
_diffrn_measurement_method '\f scans'
_diffrn_radiation_monochromator graphite
_diffrn_radiation_source 'fine-focus sealed tube'
_diffrn_radiation_type MoK\a
_diffrn_radiation_wavelength 0.71073
_diffrn_reflns_av_R_equivalents 0.0591
_diffrn_reflns_av_sigmaI/netI 0.0408
_diffrn_reflns_limit_h_max 6
_diffrn_reflns_limit_h_min -6
_diffrn_reflns_limit_k_max 6
_diffrn_reflns_limit_k_min -3
_diffrn_reflns_limit_l_max 19
_diffrn_reflns_limit_l_min -27
_diffrn_reflns_number 922
_diffrn_reflns_theta_full 31.48
_diffrn_reflns_theta_max 31.48
_diffrn_reflns_theta_min 3.26
_diffrn_standards_decay_% 0
_diffrn_standards_interval_count 0
_diffrn_standards_interval_time 0
_diffrn_standards_number 0
_exptl_absorpt_coefficient_mu 22.958
_exptl_absorpt_correction_T_max 0.609
_exptl_absorpt_correction_T_min 0.246
_exptl_absorpt_correction_type multi-scan
_exptl_absorpt_process_details '(SADABS; Bruker, 2004)'
_exptl_crystal_colour 'metallic dark grey'
_exptl_crystal_density_diffrn 4.576
_exptl_crystal_density_method 'not measured'
_exptl_crystal_description plate
_exptl_crystal_F_000 392.4
_exptl_crystal_size_max 0.06
_exptl_crystal_size_mid 0.05
_exptl_crystal_size_min 0.02
_refine_diff_density_max 1.120
_refine_diff_density_min -0.823
_refine_ls_extinction_method none
_refine_ls_goodness_of_fit_ref 1.172
_refine_ls_matrix_type full
_refine_ls_number_parameters 16
_refine_ls_number_reflns 162
_refine_ls_number_restraints 0
_refine_ls_restrained_S_all 1.172
_refine_ls_R_factor_all 0.0579
_refine_ls_R_factor_gt 0.0281
_refine_ls_shift/su_max 0.035
_refine_ls_shift/su_mean 0.012
_refine_ls_structure_factor_coef Fsqd
_refine_ls_weighting_details 'calc w=1/[\s^2^(Fo^2^)+(0.0131P)^2^+0.7592P] where P=(Fo^2^+2Fc^2^)/3'
_refine_ls_weighting_scheme calc
_refine_ls_wR_factor_gt 0.0584
_refine_ls_wR_factor_ref 0.0764
_reflns_number_gt 111
_reflns_number_total 162
_reflns_threshold_expression >2sigma(I)
_cod_data_source_file bp5039.cif
_cod_data_source_block Li2Zn3-LT
_cod_original_cell_volume 312.2(7)
_cod_original_sg_symbol_H-M 'R -3 m'
_cod_database_code 2105049
_cod_database_fobs_code 2105049

loop_
_symmetry_equiv_pos_as_xyz
'x, y, z'
'-y, x-y, z'
'-x+y, -x, z'
'y, x, -z'
'x-y, -y, -z'
'-x, -x+y, -z'
'x+2/3, y+1/3, z+1/3'
'-y+2/3, x-y+1/3, z+1/3'
'-x+y+2/3, -x+1/3, z+1/3'
'y+2/3, x+1/3, -z+1/3'
'x-y+2/3, -y+1/3, -z+1/3'
'-x+2/3, -x+y+1/3, -z+1/3'
'x+1/3, y+2/3, z+2/3'
'-y+1/3, x-y+2/3, z+2/3'
'-x+y+1/3, -x+2/3, z+2/3'
'y+1/3, x+2/3, -z+2/3'
'x-y+1/3, -y+2/3, -z+2/3'
'-x+1/3, -x+y+2/3, -z+2/3'
'-x, -y, -z'
'y, -x+y, -z'
'x-y, x, -z'
'-y, -x, z'
'-x+y, y, z'
'x, x-y, z'
'-x+2/3, -y+1/3, -z+1/3'
'y+2/3, -x+y+1/3, -z+1/3'
'x-y+2/3, x+1/3, -z+1/3'
'-y+2/3, -x+1/3, z+1/3'
'-x+y+2/3, y+1/3, z+1/3'
'x+2/3, x-y+1/3, z+1/3'
'-x+1/3, -y+2/3, -z+2/3'
'y+1/3, -x+y+2/3, -z+2/3'
'x-y+1/3, x+2/3, -z+2/3'
'-y+1/3, -x+2/3, z+2/3'
'-x+y+1/3, y+2/3, z+2/3'
'x+1/3, x-y+2/3, z+2/3'

loop_
_atom_site_type_symbol
_atom_site_label
_atom_site_fract_x
_atom_site_fract_y
_atom_site_fract_z
_atom_site_U_iso_or_equiv
_atom_site_adp_type
_atom_site_calc_flag
_atom_site_refinement_flags
_atom_site_occupancy
_atom_site_symmetry_multiplicity
Zn Zn1 0.0000 0.0000 0.0000 0.070(5) Uani d SP 0.116(16) 3
Li Li1 0.0000 0.0000 0.0000 0.070(5) Uani d SP 0.88 3
Zn Zn2 0.0000 0.0000 0.14459(8) 0.0238(7) Uani d SP 0.49(4) 6
Li Li2 0.0000 0.0000 0.14459(8) 0.0238(7) Uani d SP 0.51 6
Zn Zn3 0.0000 0.0000 0.28608(6) 0.0195(5) Uani d SP 0.69(5) 6
Li Li3 0.0000 0.0000 0.28608(6) 0.0195(5) Uani d SP 0.31 6
Zn Zn4 0.0000 0.0000 0.42926(5) 0.0167(4) Uani d SP 0.80(6) 6
Li Li4 0.0000 0.0000 0.42926(5) 0.0167(4) Uani d SP 0.20 6

loop_
_atom_site_aniso_label
_atom_site_aniso_U_11
_atom_site_aniso_U_22
_atom_site_aniso_U_33
_atom_site_aniso_U_12
_atom_site_aniso_U_13
_atom_site_aniso_U_23
Zn1 0.084(6) 0.084(6) 0.044(7) 0.042(3) 0.000 0.000
Li1 0.084(6) 0.084(6) 0.044(7) 0.042(3) 0.000 0.000
Zn2 0.0238(8) 0.0238(8) 0.0239(12) 0.0119(4) 0.000 0.000
Li2 0.0238(8) 0.0238(8) 0.0239(12) 0.0119(4) 0.000 0.000
Zn3 0.0194(5) 0.0194(5) 0.0198(8) 0.0097(3) 0.000 0.000
Li3 0.0194(5) 0.0194(5) 0.0198(8) 0.0097(3) 0.000 0.000
Zn4 0.0168(4) 0.0168(4) 0.0163(6) 0.0084(2) 0.000 0.000
Li4 0.0168(4) 0.0168(4) 0.0163(6) 0.0084(2) 0.000 0.000

loop_
_atom_type_symbol
_atom_type_description
_atom_type_scat_dispersion_real
_atom_type_scat_dispersion_imag
_atom_type_scat_source
Li Li -0.0003 0.0001 'International Tables Vol C Tables 4.2.6.8 and 6.1.1.4'
Zn Zn 0.2839 1.4301 'International Tables Vol C Tables 4.2.6.8 and 6.1.1.4'

loop_
_geom_angle_atom_site_label_1
_geom_angle_atom_site_label_2
_geom_angle_atom_site_label_3
_geom_angle_site_symmetry_1
_geom_angle_site_symmetry_3
_geom_angle
Li3 Zn1 Li3 25 13_444 180.00(4)
Li3 Zn1 Zn3 25 25 0.00(4)
Li3 Zn1 Zn3 13_444 25 180.00(4)
Li3 Zn1 Zn3 25 13_444 180.00(4)
Li3 Zn1 Zn3 13_444 13_444 0.00(4)
Zn3 Zn1 Zn3 25 13_444 180.00(4)
Li3 Zn1 Li3 25 25_445 109.67(3)
Li3 Zn1 Li3 13_444 25_445 70.33(3)
Zn3 Zn1 Li3 25 25_445 109.67(3)
Zn3 Zn1 Li3 13_444 25_445 70.33(3)
Li3 Zn1 Li3 25 13_554 70.33(3)
Li3 Zn1 Li3 13_444 13_554 109.67(3)
Zn3 Zn1 Li3 25 13_554 70.33(3)
Zn3 Zn1 Li3 13_444 13_554 109.67(3)
Li3 Zn1 Li3 25_445 13_554 180.00(4)
Li3 Zn1 Zn3 25 25_445 109.67(3)
Li3 Zn1 Zn3 13_444 25_445 70.33(3)
Zn3 Zn1 Zn3 25 25_445 109.67(3)
Zn3 Zn1 Zn3 13_444 25_445 70.33(3)
Li3 Zn1 Zn3 25_445 25_445 0.00(4)
Li3 Zn1 Zn3 13_554 25_445 180.00(4)
Li3 Zn1 Zn3 25 13_554 70.33(3)
Li3 Zn1 Zn3 13_444 13_554 109.67(3)
Zn3 Zn1 Zn3 25 13_554 70.33(3)
Zn3 Zn1 Zn3 13_444 13_554 109.67(3)
Li3 Zn1 Zn3 25_445 13_554 180.00(4)
Li3 Zn1 Zn3 13_554 13_554 0.00(4)
Zn3 Zn1 Zn3 25_445 13_554 180.00(4)
Li3 Zn1 Li3 25 25_455 109.67(3)
Li3 Zn1 Li3 13_444 25_455 70.33(3)
Zn3 Zn1 Li3 25 25_455 109.67(3)
Zn3 Zn1 Li3 13_444 25_455 70.33(3)
Li3 Zn1 Li3 25_445 25_455 109.67(3)
Li3 Zn1 Li3 13_554 25_455 70.33(3)
Zn3 Zn1 Li3 25_445 25_455 109.67(3)
Zn3 Zn1 Li3 13_554 25_455 70.33(3)
Li3 Zn1 Zn3 25 25_455 109.67(3)
Li3 Zn1 Zn3 13_444 25_455 70.33(3)
Zn3 Zn1 Zn3 25 25_455 109.67(3)
Zn3 Zn1 Zn3 13_444 25_455 70.33(3)
Li3 Zn1 Zn3 25_445 25_455 109.67(3)
Li3 Zn1 Zn3 13_554 25_455 70.33(3)
Zn3 Zn1 Zn3 25_445 25_455 109.67(3)
Zn3 Zn1 Zn3 13_554 25_455 70.33(3)
Li3 Zn1 Zn3 25_455 25_455 0.00(4)
Li3 Zn1 Zn3 25 13_544 70.33(3)
Li3 Zn1 Zn3 13_444 13_544 109.67(3)
Zn3 Zn1 Zn3 25 13_544 70.33(3)
Zn3 Zn1 Zn3 13_444 13_544 109.67(3)
Li3 Zn1 Zn3 25_445 13_544 70.33(3)
Li3 Zn1 Zn3 13_554 13_544 109.67(3)
Zn3 Zn1 Zn3 25_445 13_544 70.33(3)
Zn3 Zn1 Zn3 13_554 13_544 109.67(3)
Li3 Zn1 Zn3 25_455 13_544 180.00(4)
Zn3 Zn1 Zn3 25_455 13_544 180.00(4)
Li3 Zn1 Li3 25 13_544 70.33(3)
Li3 Zn1 Li3 13_444 13_544 109.67(3)
Zn3 Zn1 Li3 25 13_544 70.33(3)
Zn3 Zn1 Li3 13_444 13_544 109.67(3)
Li3 Zn1 Li3 25_445 13_544 70.33(3)
Li3 Zn1 Li3 13_554 13_544 109.67(3)
Zn3 Zn1 Li3 25_445 13_544 70.33(3)
Zn3 Zn1 Li3 13_554 13_544 109.67(3)
Li3 Zn1 Li3 25_455 13_544 180.00(4)
Zn3 Zn1 Li3 25_455 13_544 180.00(4)
Zn3 Zn1 Li3 13_544 13_544 0.00(4)
Li3 Li1 Li3 25 13_444 180.00(4)
Li3 Li1 Zn3 25 25 0.00(4)
Li3 Li1 Zn3 13_444 25 180.00(4)
Li3 Li1 Zn3 25 13_444 180.00(4)
Li3 Li1 Zn3 13_444 13_444 0.00(4)
Zn3 Li1 Zn3 25 13_444 180.00(4)
Li3 Li1 Li3 25 25_445 109.67(3)
Li3 Li1 Li3 13_444 25_445 70.33(3)
Zn3 Li1 Li3 25 25_445 109.67(3)
Zn3 Li1 Li3 13_444 25_445 70.33(3)
Li3 Li1 Li3 25 13_554 70.33(3)
Li3 Li1 Li3 13_444 13_554 109.67(3)
Zn3 Li1 Li3 25 13_554 70.33(3)
Zn3 Li1 Li3 13_444 13_554 109.67(3)
Li3 Li1 Li3 25_445 13_554 180.00(4)
Li3 Li1 Zn3 25 25_445 109.67(3)
Li3 Li1 Zn3 13_444 25_445 70.33(3)
Zn3 Li1 Zn3 25 25_445 109.67(3)
Zn3 Li1 Zn3 13_444 25_445 70.33(3)
Li3 Li1 Zn3 25_445 25_445 0.00(4)
Li3 Li1 Zn3 13_554 25_445 180.00(4)
Li3 Li1 Zn3 25 13_554 70.33(3)
Li3 Li1 Zn3 13_444 13_554 109.67(3)
Zn3 Li1 Zn3 25 13_554 70.33(3)
Zn3 Li1 Zn3 13_444 13_554 109.67(3)
Li3 Li1 Zn3 25_445 13_554 180.00(4)
Li3 Li1 Zn3 13_554 13_554 0.00(4)
Zn3 Li1 Zn3 25_445 13_554 180.00(4)
Li3 Li1 Li3 25 25_455 109.67(3)
Li3 Li1 Li3 13_444 25_455 70.33(3)
Zn3 Li1 Li3 25 25_455 109.67(3)
Zn3 Li1 Li3 13_444 25_455 70.33(3)
Li3 Li1 Li3 25_445 25_455 109.67(3)
Li3 Li1 Li3 13_554 25_455 70.33(3)
Zn3 Li1 Li3 25_445 25_455 109.67(3)
Zn3 Li1 Li3 13_554 25_455 70.33(3)
Li3 Li1 Zn3 25 25_455 109.67(3)
Li3 Li1 Zn3 13_444 25_455 70.33(3)
Zn3 Li1 Zn3 25 25_455 109.67(3)
Zn3 Li1 Zn3 13_444 25_455 70.33(3)
Li3 Li1 Zn3 25_445 25_455 109.67(3)
Li3 Li1 Zn3 13_554 25_455 70.33(3)
Zn3 Li1 Zn3 25_445 25_455 109.67(3)
Zn3 Li1 Zn3 13_554 25_455 70.33(3)
Li3 Li1 Zn3 25_455 25_455 0.00(4)
Li3 Li1 Zn3 25 13_544 70.33(3)
Li3 Li1 Zn3 13_444 13_544 109.67(3)
Zn3 Li1 Zn3 25 13_544 70.33(3)
Zn3 Li1 Zn3 13_444 13_544 109.67(3)
Li3 Li1 Zn3 25_445 13_544 70.33(3)
Li3 Li1 Zn3 13_554 13_544 109.67(3)
Zn3 Li1 Zn3 25_445 13_544 70.33(3)
Zn3 Li1 Zn3 13_554 13_544 109.67(3)
Li3 Li1 Zn3 25_455 13_544 180.00(4)
Zn3 Li1 Zn3 25_455 13_544 180.00(4)
Li3 Li1 Li3 25 13_544 70.33(3)
Li3 Li1 Li3 13_444 13_544 109.67(3)
Zn3 Li1 Li3 25 13_544 70.33(3)
Zn3 Li1 Li3 13_444 13_544 109.67(3)
Li3 Li1 Li3 25_445 13_544 70.33(3)
Li3 Li1 Li3 13_554 13_544 109.67(3)
Zn3 Li1 Li3 25_445 13_544 70.33(3)
Zn3 Li1 Li3 13_554 13_544 109.67(3)
Li3 Li1 Li3 25_455 13_544 180.00(4)
Zn3 Li1 Li3 25_455 13_544 180.00(4)
Zn3 Li1 Li3 13_544 13_544 0.00(4)
Zn3 Zn2 Li2 . 25 71.90(7)
Zn3 Zn2 Zn2 . 25 71.90(7)
Li2 Zn2 Zn2 25 25 0.00(6)
Zn3 Zn2 Li2 . 25_445 71.90(7)
Li2 Zn2 Li2 25 25_445 110.81(6)
Zn2 Zn2 Li2 25 25_445 110.81(6)
Zn3 Zn2 Zn2 . 25_445 71.90(7)
Li2 Zn2 Zn2 25 25_445 110.81(6)
Zn2 Zn2 Zn2 25 25_445 110.81(6)
Li2 Zn2 Zn2 25_445 25_445 0.00(6)
Zn3 Zn2 Li2 . 25_455 71.90(7)
Li2 Zn2 Li2 25 25_455 110.81(6)
Zn2 Zn2 Li2 25 25_455 110.81(6)
Li2 Zn2 Li2 25_445 25_455 110.81(6)
Zn2 Zn2 Li2 25_445 25_455 110.81(6)
Zn3 Zn2 Zn2 . 25_455 71.90(7)
Li2 Zn2 Zn2 25 25_455 110.81(6)
Zn2 Zn2 Zn2 25 25_455 110.81(6)
Li2 Zn2 Zn2 25_445 25_455 110.81(6)
Zn2 Zn2 Zn2 25_445 25_455 110.81(6)
Li2 Zn2 Zn2 25_455 25_455 0.00(6)
Zn3 Zn2 Li4 . 13_444 109.81(4)
Li2 Zn2 Li4 25 13_444 178.29(10)
Zn2 Zn2 Li4 25 13_444 178.29(10)
Li2 Zn2 Li4 25_445 13_444 70.01(3)
Zn2 Zn2 Li4 25_445 13_444 70.01(3)
Li2 Zn2 Li4 25_455 13_444 70.01(3)
Zn2 Zn2 Li4 25_455 13_444 70.01(3)
Zn3 Zn2 Zn4 . 13_444 109.81(4)
Li2 Zn2 Zn4 25 13_444 178.29(10)
Zn2 Zn2 Zn4 25 13_444 178.29(10)
Li2 Zn2 Zn4 25_445 13_444 70.01(3)
Zn2 Zn2 Zn4 25_445 13_444 70.01(3)
Li2 Zn2 Zn4 25_455 13_444 70.01(3)
Zn2 Zn2 Zn4 25_455 13_444 70.01(3)
Li4 Zn2 Zn4 13_444 13_444 0.00(4)
Zn3 Zn2 Li4 . 13_554 109.81(4)
Li2 Zn2 Li4 25 13_554 70.01(3)
Zn2 Zn2 Li4 25 13_554 70.01(3)
Li2 Zn2 Li4 25_445 13_554 178.29(10)
Zn2 Zn2 Li4 25_445 13_554 178.29(10)
Li2 Zn2 Li4 25_455 13_554 70.01(3)
Zn2 Zn2 Li4 25_455 13_554 70.01(3)
Li4 Zn2 Li4 13_444 13_554 109.14(4)
Zn4 Zn2 Li4 13_444 13_554 109.14(4)
Zn3 Zn2 Zn4 . 13_554 109.81(4)
Li2 Zn2 Zn4 25 13_554 70.01(3)
Zn2 Zn2 Zn4 25 13_554 70.01(3)
Li2 Zn2 Zn4 25_445 13_554 178.29(10)
Zn2 Zn2 Zn4 25_445 13_554 178.29(10)
Li2 Zn2 Zn4 25_455 13_554 70.01(3)
Zn2 Zn2 Zn4 25_455 13_554 70.01(3)
Li4 Zn2 Zn4 13_444 13_554 109.14(4)
Zn4 Zn2 Zn4 13_444 13_554 109.14(4)
Li4 Zn2 Zn4 13_554 13_554 0.00(4)
Zn2 Zn3 Li1 . 7 109.27(3)
Zn2 Zn3 Zn1 . 7 109.27(3)
Li1 Zn3 Zn1 7 7 0.0
Zn2 Zn3 Li1 . 7_445 109.27(3)
Li1 Zn3 Li1 7 7_445 109.67(3)
Zn1 Zn3 Li1 7 7_445 109.67(3)
Zn2 Zn3 Zn1 . 7_445 109.27(3)
Li1 Zn3 Zn1 7 7_445 109.67(3)
Zn1 Zn3 Zn1 7 7_445 109.67(3)
Li1 Zn3 Zn1 7_445 7_445 0.0
Zn2 Zn3 Li1 . 7_455 109.27(3)
Li1 Zn3 Li1 7 7_455 109.67(3)
Zn1 Zn3 Li1 7 7_455 109.67(3)
Li1 Zn3 Li1 7_445 7_455 109.67(3)
Zn1 Zn3 Li1 7_445 7_455 109.67(3)
Zn2 Zn3 Zn1 . 7_455 109.27(3)
Li1 Zn3 Zn1 7 7_455 109.67(3)
Zn1 Zn3 Zn1 7 7_455 109.67(3)
Li1 Zn3 Zn1 7_445 7_455 109.67(3)
Zn1 Zn3 Zn1 7_445 7_455 109.67(3)
Li1 Zn3 Zn1 7_455 7_455 0.0
Zn2 Zn3 Zn4 . . 180.0
Li1 Zn3 Zn4 7 . 70.73(3)
Zn1 Zn3 Zn4 7 . 70.73(3)
Li1 Zn3 Zn4 7_445 . 70.73(3)
Zn1 Zn3 Zn4 7_445 . 70.73(3)
Li1 Zn3 Zn4 7_455 . 70.73(3)
Zn1 Zn3 Zn4 7_455 . 70.73(3)
Zn2 Zn3 Li4 . 31_445 70.19(4)
Li1 Zn3 Li4 7 31_445 179.47(5)
Zn1 Zn3 Li4 7 31_445 179.47(5)
Li1 Zn3 Li4 7_445 31_445 70.60(3)
Zn1 Zn3 Li4 7_445 31_445 70.60(3)
Li1 Zn3 Li4 7_455 31_445 70.60(3)
Zn1 Zn3 Li4 7_455 31_445 70.60(3)
Zn4 Zn3 Li4 . 31_445 109.81(4)
Zn2 Zn3 Zn4 . 31_445 70.19(4)
Li1 Zn3 Zn4 7 31_445 179.47(5)
Zn1 Zn3 Zn4 7 31_445 179.47(5)
Li1 Zn3 Zn4 7_445 31_445 70.60(3)
Zn1 Zn3 Zn4 7_445 31_445 70.60(3)
Li1 Zn3 Zn4 7_455 31_445 70.60(3)
Zn1 Zn3 Zn4 7_455 31_445 70.60(3)
Zn4 Zn3 Zn4 . 31_445 109.81(4)
Li4 Zn3 Zn4 31_445 31_445 0.00(4)
Li4 Zn4 Zn4 19_556 19_556 0.0
Li4 Zn4 Zn3 19_556 . 180.0
Zn4 Zn4 Zn3 19_556 . 180.0
Li4 Zn4 Li2 19_556 7 70.19(4)
Zn4 Zn4 Li2 19_556 7 70.19(4)
Zn3 Zn4 Li2 . 7 109.81(4)
Li4 Zn4 Zn2 19_556 7 70.19(4)
Zn4 Zn4 Zn2 19_556 7 70.19(4)
Zn3 Zn4 Zn2 . 7 109.81(4)
Li2 Zn4 Zn2 7 7 0.00(6)
Li4 Zn4 Li2 19_556 7_445 70.19(4)
Zn4 Zn4 Li2 19_556 7_445 70.19(4)
Zn3 Zn4 Li2 . 7_445 109.81(4)
Li2 Zn4 Li2 7 7_445 109.14(4)
Zn2 Zn4 Li2 7 7_445 109.14(4)
Li4 Zn4 Zn2 19_556 7_445 70.19(4)
Zn4 Zn4 Zn2 19_556 7_445 70.19(4)
Zn3 Zn4 Zn2 . 7_445 109.81(4)
Li2 Zn4 Zn2 7 7_445 109.14(4)
Zn2 Zn4 Zn2 7 7_445 109.14(4)
Li2 Zn4 Zn2 7_445 7_445 0.0
Li4 Zn4 Li2 19_556 7_455 70.19(4)
Zn4 Zn4 Li2 19_556 7_455 70.19(4)
Zn3 Zn4 Li2 . 7_455 109.81(4)
Li2 Zn4 Li2 7 7_455 109.13(4)
Zn2 Zn4 Li2 7 7_455 109.13(4)
Li2 Zn4 Li2 7_445 7_455 109.13(4)
Zn2 Zn4 Li2 7_445 7_455 109.13(4)
Li4 Zn4 Zn2 19_556 7_455 70.19(4)
Zn4 Zn4 Zn2 19_556 7_455 70.19(4)
Zn3 Zn4 Zn2 . 7_455 109.81(4)
Li2 Zn4 Zn2 7 7_455 109.13(4)
Zn2 Zn4 Zn2 7 7_455 109.13(4)
Li2 Zn4 Zn2 7_445 7_455 109.13(4)
Zn2 Zn4 Zn2 7_445 7_455 109.13(4)
Li2 Zn4 Zn2 7_455 7_455 0.00(6)
Li4 Zn4 Li3 19_556 31_445 109.81(4)
Zn4 Zn4 Li3 19_556 31_445 109.81(4)
Zn3 Zn4 Li3 . 31_445 70.19(4)
Li2 Zn4 Li3 7 31_445 180.00(5)
Zn2 Zn4 Li3 7 31_445 180.00(5)
Li2 Zn4 Li3 7_445 31_445 70.87(3)
Zn2 Zn4 Li3 7_445 31_445 70.87(3)
Li2 Zn4 Li3 7_455 31_445 70.87(3)
Zn2 Zn4 Li3 7_455 31_445 70.87(3)
Li4 Zn4 Zn3 19_556 31_445 109.81(4)
Zn4 Zn4 Zn3 19_556 31_445 109.81(4)
Zn3 Zn4 Zn3 . 31_445 70.19(4)
Li2 Zn4 Zn3 7 31_445 180.00(5)
Zn2 Zn4 Zn3 7 31_445 180.00(5)
Li2 Zn4 Zn3 7_445 31_445 70.87(3)
Zn2 Zn4 Zn3 7_445 31_445 70.87(3)
Li2 Zn4 Zn3 7_455 31_445 70.87(3)
Zn2 Zn4 Zn3 7_455 31_445 70.87(3)
Li3 Zn4 Zn3 31_445 31_445 0.0

loop_
_geom_bond_atom_site_label_1
_geom_bond_atom_site_label_2
_geom_bond_site_symmetry_2
_geom_bond_distance
Zn1 Li3 25 2.683(2)
Zn1 Li3 13_444 2.683(2)
Zn1 Zn3 25 2.683(2)
Zn1 Zn3 13_444 2.683(2)
Zn1 Li3 25_445 2.683(2)
Zn1 Li3 13_554 2.683(2)
Zn1 Zn3 25_445 2.683(2)
Zn1 Zn3 13_554 2.683(2)
Zn1 Li3 25_455 2.683(2)
Zn1 Zn3 25_455 2.683(2)
Zn1 Zn3 13_544 2.683(2)
Zn1 Li3 13_544 2.683(2)
Li1 Li3 25 2.683(2)
Li1 Li3 13_444 2.683(2)
Li1 Zn3 25 2.683(2)
Li1 Zn3 13_444 2.683(2)
Li1 Li3 25_445 2.683(2)
Li1 Li3 13_554 2.683(2)
Li1 Zn3 25_445 2.683(2)
Li1 Zn3 13_554 2.683(2)
Li1 Li3 25_455 2.683(2)
Li1 Zn3 25_455 2.683(2)
Li1 Zn3 13_544 2.683(2)
Li1 Li3 13_544 2.683(2)
Zn2 Zn3 . 2.651(3)
Zn2 Li2 25 2.664(3)
Zn2 Zn2 25 2.664(3)
Zn2 Li2 25_445 2.664(3)
Zn2 Zn2 25_445 2.664(3)
Zn2 Li2 25_455 2.664(3)
Zn2 Zn2 25_455 2.664(3)
Zn2 Li4 13_444 2.692(2)
Zn2 Zn4 13_444 2.692(2)
Zn2 Li4 13_554 2.692(2)
Zn2 Zn4 13_554 2.692(2)
Zn3 Li1 7 2.683(2)
Zn3 Zn1 7 2.683(2)
Zn3 Li1 7_445 2.683(2)
Zn3 Zn1 7_445 2.683(2)
Zn3 Li1 7_455 2.683(2)
Zn3 Zn1 7_455 2.683(2)
Zn3 Zn4 . 2.683(3)
Zn3 Li4 31_445 2.692(2)
Zn3 Zn4 31_445 2.692(2)
Zn4 Li4 19_556 2.651(3)
Zn4 Zn4 19_556 2.651(3)
Zn4 Li2 7 2.692(2)
Zn4 Zn2 7 2.692(2)
Zn4 Li2 7_445 2.692(2)
Zn4 Zn2 7_445 2.692(2)
Zn4 Li2 7_455 2.692(2)
Zn4 Zn2 7_455 2.692(2)
Zn4 Li3 31_445 2.692(2)
Zn4 Zn3 31_445 2.692(2)
